data_9001393
loop_
_publ_author_name
'Armbruster, T.'
'Gunter, M. E.'

_publ_section_title
;
 Stepwise dehydration of heulandite-clinoptilolite from Succor Creek, Oregon,
 U.S.A.: A single-crystal X-ray study at 100K
 sample name: dehyd2
;
_journal_name_full 'American Mineralogist'
_journal_page_first 1872
_journal_page_last 1883
_journal_volume 76
_journal_year 1991
_chemical_formula_sum 'Al4.08 Ca0.772 H8.82 K0.1 Mg0.05 Na1.64 O44.82 Si13.92'
_chemical_name_mineral Clinoptilolite-Na
_space_group_IT_number 12
_symmetry_space_group_name_Hall '-C 2y'
_symmetry_space_group_name_H-M 'C 1 2/m 1'
_cell_angle_alpha 90
_cell_angle_beta 116.84
_cell_angle_gamma 90
_cell_formula_units_Z 2
_cell_length_a 17.607
_cell_length_b 17.692
_cell_length_c 7.412
_cell_volume 2060.129
_database_code_amcsd 0001431
_exptl_crystal_density_diffrn 2.097
_cod_original_formula_sum 'Na1.64 Ca.772 K.1 Mg.05 (Al4.08 Si13.92) O44.82 H8.82'
_cod_database_code 9001393

loop_
_space_group_symop_operation_xyz
x,y,z
1/2+x,1/2+y,z
x,-y,z
1/2+x,1/2-y,z
-x,y,-z
1/2-x,1/2+y,-z
-x,-y,-z
1/2-x,1/2-y,-z

loop_
_atom_site_label
_atom_site_fract_x
_atom_site_fract_y
_atom_site_fract_z
_atom_site_occupancy
_atom_site_U_iso_or_equiv
_atom_site_type_symbol
_atom_site_attached_hydrogens
Na1 0.13800 0.00000 0.67000 0.12000 0.05003 Na 0
Na1* 0.18380 0.00000 0.72630 0.70000 0.06586 Na 0
Ca2 0.46630 0.00000 0.76260 0.38600 0.03293 Ca 0
K3 0.74300 0.00000 0.05700 0.05000 0.01393 K 0
Mg4 0.00000 0.00000 0.50000 0.05000 0.05003 Mg 0
Al1 0.17980 0.16754 0.09370 0.21000 0.01249 Al 0
Si1 0.17980 0.16754 0.09370 0.79000 0.01249 Si 0
Al2 0.29307 0.09038 0.50500 0.39000 0.01293 Al 0
Si2 0.29307 0.09038 0.50500 0.61000 0.01293 Si 0
Al3 0.28906 0.31107 0.27830 0.18000 0.01253 Al 0
Si3 0.28906 0.31107 0.27830 0.82000 0.01253 Si 0
Al4 0.06393 0.29480 0.40880 0.16000 0.01292 Al 0
Si4 0.06393 0.29480 0.40880 0.84000 0.01292 Si 0
Al5 0.00000 0.20784 0.00000 0.16000 0.01254 Al 0
Si5 0.00000 0.20784 0.00000 0.84000 0.01254 Si 0
O1 0.31060 0.00000 0.54960 1.00000 0.03711 O 0
O2 0.23660 0.11820 0.62060 1.00000 0.03584 O 0
O3 0.18280 0.14890 -0.11860 1.00000 0.02913 O 0
O4 0.24340 0.10780 0.25920 1.00000 0.02444 O 0
O5 0.00000 0.32080 0.50000 1.00000 0.03977 O 0
O6 0.08290 0.15360 0.06410 1.00000 0.02039 O 0
O7 0.36780 0.26600 0.45060 1.00000 0.04066 O 0
O8 0.00810 0.26130 0.18440 1.00000 0.02976 O 0
O9 0.20790 0.25480 0.16200 1.00000 0.02001 O 0
O10 0.11010 0.37210 0.38990 1.00000 0.02824 O 0
O-H11 0.21850 0.50000 -0.00600 1.00000 0.08106 O 1
O-H12 0.07410 0.00000 0.87300 0.40000 0.07346 O 1
O-H13 0.07570 0.41500 0.95910 0.58000 0.10259 O 1
O-H13' 0.05300 0.50000 0.95200 0.43000 0.23177 O 1
O-H14 0.00000 0.50000 0.50000 1.00000 0.09879 O 1
O-H15 -0.02400 0.09500 0.50100 0.06000 0.05003 O 1
O-H16 0.09200 0.00000 0.30700 0.24000 0.06079 O 1
O-H16' 0.42200 0.53700 0.60300 0.17000 0.13678 O 1
O-H17 0.05900 0.03500 0.66900 0.07000 0.05003 O 1
O-H18 0.10600 0.00000 0.11400 0.08000 0.05003 O 1

loop_
_cod_changelog_entry_id
_cod_changelog_entry_author
_cod_changelog_entry_date
_cod_changelog_entry_text
1
;cod-tools version 3.8.0
Id: cif_guess_AMCSD_atom_types 9574 2023-05-10 09:00:05Z saulius
;
2023-05-10T18:47:17+03:00
;Derived atom types and hydrogen counts
from atom names that follow the AMCSD naming convention
(Wat == water, O-H == hydroxyl).
;

loop_
_cod_related_entry_id
_cod_related_entry_database
_cod_related_entry_code
1 AMCSD 0001431
